data_9013594
loop_
_publ_author_name
'Kyono, A.'

_publ_section_title
;Molecular conformation and anion configuration variations for As4S4 and
 As4Se4 in an anion-substituted solid solution Locality: synthetic Note:
 S1Se3-3
;
_journal_name_full 'American Mineralogist'
_journal_page_first 451
_journal_page_last 460
_journal_paper_doi 10.2138/am.2009.3075
_journal_volume 94
_journal_year 2009
_chemical_compound_source Synthetic
_chemical_formula_structural As4Se4
_chemical_formula_sum 'As S0.213 Se0.788'
_space_group_IT_number 14
_symmetry_space_group_name_Hall '-P 2yn'
_symmetry_space_group_name_H-M 'P 1 21/n 1'
_cell_angle_alpha 90
_cell_angle_beta 106.537
_cell_angle_gamma 90
_cell_length_a 9.5246
_cell_length_b 13.7225
_cell_length_c 6.6977
_cell_volume 839.188
_database_code_amcsd 0004884
_exptl_crystal_density_diffrn 4.556
_cod_original_formula_sum 'As (S.213 Se.788)'
_cod_database_code 9013594
_amcsd_formula_title As4Se4

loop_
_space_group_symop_operation_xyz
x,y,z
1/2+x,1/2-y,1/2+z
1/2-x,1/2+y,1/2-z
-x,-y,-z

loop_
_atom_site_aniso_label
_atom_site_aniso_U_11
_atom_site_aniso_U_22
_atom_site_aniso_U_33
_atom_site_aniso_U_12
_atom_site_aniso_U_13
_atom_site_aniso_U_23
As1 0.01950 0.01520 0.02160 -0.00290 0.00280 -0.00360
As2 0.01270 0.02110 0.02510 -0.00180 0.00530 -0.00150
As3 0.01540 0.02470 0.01240 -0.00100 0.00230 -0.00230
As4 0.01670 0.01970 0.02380 0.00370 0.00170 0.00220
SX1 0.02620 0.01860 0.02180 0.00130 0.00610 0.00070
SeX1 0.02620 0.01860 0.02180 0.00130 0.00610 0.00070
SX2 0.02120 0.02120 0.02030 -0.00160 0.00560 0.00280
SeX2 0.02120 0.02120 0.02030 -0.00160 0.00560 0.00280
SX3 0.02150 0.01880 0.02970 0.00120 0.00640 0.00560
SeX3 0.02150 0.01880 0.02970 0.00120 0.00640 0.00560
SX4 0.02260 0.02750 0.02660 0.00330 0.01430 -0.00430
SeX4 0.02260 0.02750 0.02660 0.00330 0.01430 -0.00430

loop_
_atom_site_label
_atom_site_fract_x
_atom_site_fract_y
_atom_site_fract_z
_atom_site_occupancy
_atom_site_U_iso_or_equiv
_atom_site_type_symbol
_atom_site_attached_hydrogens
As1 0.11580 -0.01906 0.75730 1.00000 0.01940 As 0
As2 0.42570 0.14059 0.86230 1.00000 0.01960 As 0
As3 0.32410 0.13020 0.17570 1.00000 0.01790 As 0
As4 0.03860 0.16089 0.70490 1.00000 0.02090 As 0
SX1 0.34390 -0.00852 0.69771 0.16500 0.02230 S 0
SeX1 0.34390 -0.00852 0.69771 0.83500 0.02230 Se 0
SX2 0.21420 -0.02458 0.11880 0.13800 0.02090 S 0
SeX2 0.21420 -0.02458 0.11880 0.86200 0.02090 Se 0
SX3 0.24185 0.22978 0.64123 0.32300 0.02360 S 0
SeX3 0.24185 0.22978 0.64123 0.67700 0.02360 Se 0
SX4 0.10849 0.21402 0.05441 0.22400 0.02410 S 0
SeX4 0.10849 0.21402 0.05441 0.77600 0.02410 Se 0

loop_
_cod_changelog_entry_id
_cod_changelog_entry_author
_cod_changelog_entry_date
_cod_changelog_entry_text
1
;cod-tools version 3.8.0
Id: cif_guess_AMCSD_atom_types 9581 2023-05-17 12:35:41Z saulius
;
2023-05-23T09:24:50+03:00
;Derived atom types and hydrogen counts
from atom names that follow the AMCSD naming convention
(Wat == water, O-H == hydroxyl).
;

loop_
_cod_related_entry_id
_cod_related_entry_database
_cod_related_entry_code
1 AMCSD 0004884

_cell_formula_units_Z 16
